data_7124285
loop_
_publ_author_name
'Liu, Fupin'
'Spree, Lukas'

_publ_section_title
;
 Molecular Spinning Top: Visualizing the Dynamics of M3N@C80 with Variable
 Temperature Single Crystal X-ray Diffraction
;
_journal_name_full 'Chemical Communications'
_journal_paper_doi 10.1039/C9CC06363C
_journal_year 2019
_chemical_formula_moiety ;Lu3N@C80/NiOEP/2C6H6;;Lu3N@C80/NiOEP/2C6H6;
_chemical_formula_sum 'C128 H56 Lu3 N5 Ni'
_chemical_formula_weight 2247.39
_chemical_name_common ;Lu3N@Ih(7)-C80/NiOEP/2C6H6;
_space_group_crystal_system triclinic
_space_group_IT_number 2
_space_group_name_Hall '-P 1'
_space_group_name_H-M_alt 'P -1'
_symmetry_space_group_name_Hall '-P 1'
_symmetry_space_group_name_H-M 'P -1'
_atom_sites_solution_hydrogens geom
_audit_creation_method SHELXL-2018/1
_audit_update_record
;
2019-08-14 deposited with the CCDC.    2019-10-07 downloaded from the CCDC.
;
_cell_angle_alpha 81.11(3)
_cell_angle_beta 73.86(3)
_cell_angle_gamma 86.07(3)
_cell_formula_units_Z 2
_cell_length_a 14.820(3)
_cell_length_b 15.500(3)
_cell_length_c 17.960(4)
_cell_measurement_reflns_used 44031
_cell_measurement_temperature 280(2)
_cell_measurement_theta_max 28.575
_cell_measurement_theta_min 1.058
_cell_volume 3914.0(15)
_computing_cell_refinement XDS
_computing_data_collection XDS
_computing_data_reduction XDS
_computing_structure_refinement 'SHELXL-2018/1 (Sheldrick, 2018)'
_computing_structure_solution 'SHELXT 2014/5 (Sheldrick, 2014)'
_diffrn_ambient_temperature 280(2)
_diffrn_measured_fraction_theta_full 0.870
_diffrn_measured_fraction_theta_max 0.870
_diffrn_measurement_device_type MAR225CCD
_diffrn_measurement_method 'phi scan'
_diffrn_radiation_type synchrotron
_diffrn_radiation_wavelength 0.89429
_diffrn_reflns_av_R_equivalents 0.2152
_diffrn_reflns_av_unetI/netI 0.1571
_diffrn_reflns_Laue_measured_fraction_full 0.870
_diffrn_reflns_Laue_measured_fraction_max 0.870
_diffrn_reflns_limit_h_max 17
_diffrn_reflns_limit_h_min -17
_diffrn_reflns_limit_k_max 18
_diffrn_reflns_limit_k_min -18
_diffrn_reflns_limit_l_max 21
_diffrn_reflns_limit_l_min -21
_diffrn_reflns_number 44031
_diffrn_reflns_point_group_measured_fraction_full 0.870
_diffrn_reflns_point_group_measured_fraction_max 0.870
_diffrn_reflns_theta_full 32.211
_diffrn_reflns_theta_max 32.211
_diffrn_reflns_theta_min 2.401
_diffrn_source 'BESSY BL MX-14.3'
_exptl_absorpt_coefficient_mu 7.721
_exptl_absorpt_correction_type none
_exptl_crystal_colour black
_exptl_crystal_density_diffrn 1.907
_exptl_crystal_description block
_exptl_crystal_F_000 2200
_exptl_crystal_size_max 0.07
_exptl_crystal_size_mid 0.06
_exptl_crystal_size_min 0.05
_refine_diff_density_max 2.307
_refine_diff_density_min -1.152
_refine_diff_density_rms 0.207
_refine_ls_extinction_coef 0.0075(12)
_refine_ls_extinction_expression Fc^*^=kFc[1+0.001xFc^2^\l^3^/sin(2\q)]^-1/4^
_refine_ls_extinction_method 'SHELXL-2018/1 (Sheldrick 2018)'
_refine_ls_goodness_of_fit_ref 1.399
_refine_ls_hydrogen_treatment constr
_refine_ls_matrix_type full
_refine_ls_number_parameters 1320
_refine_ls_number_reflns 12095
_refine_ls_number_restraints 1309
_refine_ls_restrained_S_all 1.520
_refine_ls_R_factor_all 0.2262
_refine_ls_R_factor_gt 0.1605
_refine_ls_shift/su_max 0.003
_refine_ls_shift/su_mean 0.000
_refine_ls_structure_factor_coef Fsqd
_refine_ls_weighting_details 'w=1/[\s^2^(Fo^2^)+(0.2000P)^2^] where P=(Fo^2^+2Fc^2^)/3'
_refine_ls_weighting_scheme calc
_refine_ls_wR_factor_gt 0.3967
_refine_ls_wR_factor_ref 0.4542
_reflns_Friedel_coverage 0.000
_reflns_number_gt 6204
_reflns_number_total 12095
_reflns_threshold_expression 'I > 2\s(I)'
_cod_data_source_file c9cc06363c2.cif
_cod_data_source_block lu3n@c80-280k
_cod_database_code 7124285
_shelx_shelxl_version_number 2018/1
_shelx_space_group_comment
;
The symmetry employed for this shelxl refinement is uniquely defined
by the following loop, which should always be used as a source of
symmetry information in preference to the above space-group names.
They are only intended as comments.
;

loop_
_space_group_symop_operation_xyz
'x, y, z'
'-x, -y, -z'

loop_
_atom_site_label
_atom_site_type_symbol
_atom_site_fract_x
_atom_site_fract_y
_atom_site_fract_z
_atom_site_U_iso_or_equiv
_atom_site_adp_type
_atom_site_occupancy
_atom_site_site_symmetry_order
_atom_site_calc_flag
_atom_site_refinement_flags_posn
_atom_site_refinement_flags_adp
_atom_site_refinement_flags_occupancy
_atom_site_disorder_assembly
_atom_site_disorder_group
Lu1A Lu 0.4381(9) 0.8682(6) 0.8245(7) 0.140(3) Uani 0.2407(18) 1 d . U P A 11
Lu2A Lu 0.5421(6) 0.7668(6) 0.6604(3) 0.131(2) Uani 0.2407(18) 1 d . U P A 11
Lu3A Lu 0.6692(5) 0.7608(6) 0.7980(5) 0.1308(19) Uani 0.2407(18) 1 d . U P A 11
N1 N 0.5536(7) 0.7904(6) 0.7640(5) 0.041(2) Uani 1 1 d . . . A 11
Lu1B Lu 0.4450(6) 0.8789(5) 0.7603(6) 0.183(2) Uani 0.2819(18) 1 d . U P B 2
Lu2B Lu 0.6045(5) 0.7922(5) 0.6472(2) 0.1297(18) Uani 0.2819(18) 1 d . U P B 2
Lu3B Lu 0.6263(6) 0.7069(5) 0.8245(4) 0.135(2) Uani 0.2819(18) 1 d . U P B 2
Lu2C Lu 0.5838(6) 0.7166(6) 0.6823(5) 0.137(3) Uani 0.202(3) 1 d . U P C 3
Lu3C Lu 0.5755(11) 0.7387(9) 0.8609(8) 0.138(3) Uani 0.130(3) 1 d . U P C 3
Lu1C Lu 0.5090(10) 0.9039(9) 0.7924(9) 0.171(3) Uani 0.153(3) 1 d . U P C 3
Lu3D Lu 0.5787(11) 0.6744(8) 0.8083(9) 0.138(3) Uani 0.125(3) 1 d . U P D 4
Lu2D Lu 0.6396(7) 0.8396(7) 0.6630(5) 0.164(3) Uani 0.194(3) 1 d . U P D 4
Lu1D Lu 0.4412(7) 0.8358(6) 0.8274(6) 0.187(3) Uani 0.324(3) 1 d . U P D 4
Lu3E Lu 0.6256(10) 0.8093(10) 0.8364(8) 0.122(3) Uani 0.104(3) 1 d . U P E 5
Lu2F Lu 0.5629(10) 0.6694(9) 0.7504(11) 0.104(5) Uiso 0.081(3) 1 d . . P F 6
Lu3F Lu 0.6735(13) 0.8366(13) 0.7633(13) 0.192(7) Uiso 0.118(3) 1 d . . P F 6
C1A C 0.7784(17) 0.6533(15) 0.6546(13) 0.151(6) Uani 1 1 d D U . G 1
C2A C 0.7971(19) 0.7386(15) 0.6056(16) 0.162(6) Uani 1 1 d D U . G 1
C3A C 0.8309(15) 0.7990(17) 0.6480(16) 0.154(6) Uani 1 1 d D U . G 1
C4A C 0.8322(16) 0.7498(17) 0.7251(15) 0.154(6) Uani 1 1 d D U . G 1
C5A C 0.8100(17) 0.6588(16) 0.7268(15) 0.176(7) Uani 1 1 d D U . G 1
C6A C 0.757(2) 0.6149(15) 0.8002(16) 0.169(7) Uani 1 1 d D U . G 1
C7A C 0.7439(18) 0.6501(16) 0.8683(15) 0.157(6) Uani 1 1 d D U . G 1
C8A C 0.7712(15) 0.7393(17) 0.8653(15) 0.150(6) Uani 1 1 d D U . G 1
C9A C 0.8146(18) 0.7884(17) 0.791(2) 0.155(6) Uani 1 1 d D U . G 1
C10A C 0.8004(17) 0.8690(18) 0.7760(19) 0.160(6) Uani 1 1 d D U . G 1
C11A C 0.7392(18) 0.9135(19) 0.8407(16) 0.148(5) Uani 1 1 d D U . G 1
C12A C 0.6818(18) 0.8703(19) 0.9121(15) 0.146(5) Uani 1 1 d D U . G 1
C13A C 0.6998(15) 0.7796(17) 0.9251(14) 0.148(5) Uani 1 1 d D U . G 1
C14A C 0.6308(19) 0.7185(16) 0.9680(15) 0.159(6) Uani 1 1 d D U . G 1
C15A C 0.5325(17) 0.7576(17) 0.9964(17) 0.157(6) Uani 1 1 d D U . G 1
C16A C 0.5183(14) 0.8417(15) 0.9850(12) 0.144(5) Uani 1 1 d D U . G 1
C17A C 0.5930(17) 0.9034(14) 0.9420(13) 0.138(5) Uani 1 1 d D U . G 1
C18A C 0.5501(19) 0.9781(14) 0.9025(15) 0.143(5) Uani 1 1 d D U . G 1
C19A C 0.4512(17) 0.9601(14) 0.9204(15) 0.155(6) Uani 1 1 d D U . G 1
C20A C 0.4317(16) 0.8760(14) 0.9735(13) 0.151(6) Uani 1 1 d D U . G 1
C21A C 0.3691(17) 0.8214(17) 0.9710(17) 0.161(6) Uani 1 1 d D U . G 1
C22A C 0.3057(19) 0.849(2) 0.924(2) 0.170(7) Uani 1 1 d D U . G 1
C23A C 0.3175(16) 0.9359(17) 0.8784(15) 0.151(6) Uani 1 1 d D U . G 1
C24A C 0.392(2) 0.9827(15) 0.8773(14) 0.167(7) Uani 1 1 d D U . G 1
C25A C 0.451(2) 1.0360(14) 0.807(2) 0.158(6) Uani 1 1 d D U . G 1
C26A C 0.422(2) 1.0334(13) 0.7329(15) 0.157(6) Uani 1 1 d D U . G 1
C27A C 0.3536(18) 0.9761(16) 0.7302(15) 0.171(7) Uani 1 1 d D U . G 1
C28A C 0.2916(18) 0.9327(19) 0.8020(17) 0.172(6) Uani 1 1 d D U . G 1
C29A C 0.2644(17) 0.843(2) 0.8083(18) 0.157(6) Uani 1 1 d D U . G 1
C30A C 0.2907(18) 0.7950(18) 0.740(2) 0.152(6) Uani 1 1 d D U . G 1
C31A C 0.3379(16) 0.8470(19) 0.6622(16) 0.143(5) Uani 1 1 d D U . G 1
C32A C 0.3692(17) 0.9353(16) 0.6591(15) 0.154(6) Uani 1 1 d D U . G 1
C33A C 0.453(2) 0.9508(18) 0.6000(15) 0.159(6) Uani 1 1 d D U . G 1
C34A C 0.477(2) 0.8644(17) 0.5579(18) 0.155(6) Uani 1 1 d D U . G 1
C35A C 0.4049(17) 0.802(2) 0.6018(16) 0.148(5) Uani 1 1 d D U . G 1
C36A C 0.4223(18) 0.717(2) 0.6143(15) 0.146(5) Uani 1 1 d D U . G 1
C37A C 0.5145(18) 0.6804(14) 0.5809(14) 0.143(5) Uani 1 1 d D U . G 1
C38A C 0.5913(16) 0.7436(17) 0.5379(13) 0.145(5) Uani 1 1 d D U . G 1
C39A C 0.572(2) 0.826(2) 0.5266(18) 0.160(6) Uani 1 1 d D U . G 1
C40A C 0.636(3) 0.890(2) 0.532(2) 0.161(6) Uani 1 1 d . U . G 1
C41A C 0.731(2) 0.867(2) 0.5392(17) 0.162(6) Uani 1 1 d D U . G 1
C42A C 0.746(2) 0.770(2) 0.5562(18) 0.167(6) Uani 1 1 d D U . G 1
C43A C 0.6825(18) 0.7034(17) 0.5523(15) 0.146(6) Uani 1 1 d D U . G 1
C44A C 0.6582(17) 0.6200(15) 0.6056(14) 0.151(6) Uani 1 1 d D U . G 1
C45A C 0.7037(16) 0.5967(17) 0.6594(15) 0.165(6) Uani 1 1 d D U . G 1
C46A C 0.6568(15) 0.5480(12) 0.7317(14) 0.161(6) Uani 1 1 d D U . G 1
C47A C 0.5595(18) 0.5329(14) 0.7508(14) 0.155(6) Uani 1 1 d D U . G 1
C48A C 0.5093(17) 0.5672(16) 0.698(2) 0.152(6) Uani 1 1 d D U . G 1
C49A C 0.5528(17) 0.6061(14) 0.6237(15) 0.146(5) Uani 1 1 d D U . G 1
C50A C 0.3687(18) 0.6691(18) 0.6878(15) 0.146(5) Uani 1 1 d D U . G 1
C51A C 0.4081(18) 0.5960(15) 0.7285(18) 0.153(6) Uani 1 1 d D U . G 1
C52A C 0.3722(18) 0.5920(13) 0.8072(16) 0.159(6) Uani 1 1 d D U . G 1
C53A C 0.3066(15) 0.6647(18) 0.8212(16) 0.165(6) Uani 1 1 d D U . G 1
C54A C 0.3054(17) 0.7136(17) 0.7462(19) 0.155(6) Uani 1 1 d D U . G 1
C55A C 0.2743(19) 0.783(3) 0.878(2) 0.165(6) Uani 1 1 d . U . G 1
C56A C 0.2964(17) 0.7035(18) 0.885(2) 0.166(7) Uani 1 1 d D U . G 1
C57A C 0.3432(17) 0.6723(17) 0.9415(15) 0.175(7) Uani 1 1 d D U . G 1
C58A C 0.3782(17) 0.7342(17) 0.9831(17) 0.161(7) Uani 1 1 d D U . G 1
C59A C 0.469(2) 0.7000(15) 0.9930(17) 0.164(6) Uani 1 1 d D U . G 1
C60A C 0.488(2) 0.6108(15) 0.9622(14) 0.167(7) Uani 1 1 d D U . G 1
C61A C 0.4116(16) 0.6010(14) 0.9267(14) 0.177(7) Uani 1 1 d D U . G 1
C62A C 0.4313(18) 0.5672(13) 0.8589(17) 0.171(6) Uani 1 1 d D U . G 1
C63A C 0.5206(19) 0.5287(14) 0.8321(15) 0.164(6) Uani 1 1 d D U . G 1
C64A C 0.5954(17) 0.5459(17) 0.8626(16) 0.169(7) Uani 1 1 d D U . G 1
C65A C 0.573(2) 0.5845(19) 0.930(2) 0.175(7) Uani 1 1 d D U . G 1
C66A C 0.650(2) 0.6360(17) 0.9296(17) 0.162(6) Uani 1 1 d D U . G 1
C67A C 0.6820(17) 0.5527(14) 0.8037(15) 0.159(6) Uani 1 1 d D U . G 1
C68A C 0.6971(19) 0.9868(16) 0.8056(18) 0.150(6) Uani 1 1 d D U . G 1
C69A C 0.7302(17) 0.9946(13) 0.7216(15) 0.152(6) Uani 1 1 d D U . G 1
C70A C 0.7954(15) 0.9241(18) 0.7045(16) 0.160(6) Uani 1 1 d D U . G 1
C71A C 0.8060(16) 0.8852(16) 0.6410(18) 0.162(6) Uani 1 1 d D U . G 1
C72A C 0.7546(19) 0.9209(15) 0.5851(15) 0.157(6) Uani 1 1 d D U . G 1
C73A C 0.6892(16) 0.9843(16) 0.6011(15) 0.156(6) Uani 1 1 d D U . G 1
C74A C 0.6722(17) 1.0231(13) 0.6690(17) 0.159(6) Uani 1 1 d D U . G 1
C75A C 0.587(2) 1.0545(14) 0.6990(17) 0.157(6) Uani 1 1 d D U . G 1
C76A C 0.5103(17) 1.0419(14) 0.6718(18) 0.161(6) Uani 1 1 d D U . G 1
C77A C 0.5227(18) 1.0044(19) 0.6075(16) 0.167(7) Uani 1 1 d D U . G 1
C78A C 0.616(2) 0.9761(17) 0.5684(15) 0.164(6) Uani 1 1 d D U . G 1
C79A C 0.544(3) 1.0511(15) 0.781(2) 0.153(6) Uani 1 1 d . U . G 1
C80A C 0.613(2) 1.0163(16) 0.825(2) 0.143(5) Uani 1 1 d . U . G 1
Ni1P Ni 0.92466(9) 0.54208(8) 0.58066(8) 0.0309(5) Uani 1 1 d . . . H 1
N1P N 0.8431(6) 0.4405(6) 0.6144(6) 0.037(2) Uani 1 1 d . . . H 1
N2P N 0.8854(6) 0.5676(6) 0.4837(6) 0.035(2) Uani 1 1 d . . . H 1
N3P N 1.0016(6) 0.6469(5) 0.5479(5) 0.0315(19) Uani 1 1 d . . . H 1
N4P N 0.9609(6) 0.5189(6) 0.6781(6) 0.036(2) Uani 1 1 d . . . H 1
C1P C 0.8302(8) 0.3833(7) 0.6824(7) 0.043(3) Uani 1 1 d . . . H 1
C2P C 0.7633(9) 0.3176(7) 0.6840(9) 0.051(3) Uani 1 1 d . . . H 1
C3P C 0.7417(8) 0.3312(7) 0.6182(9) 0.047(3) Uani 1 1 d . . . H 1
C4P C 0.7893(8) 0.4091(7) 0.5726(7) 0.036(2) Uani 1 1 d . . . H 1
C5P C 0.7800(7) 0.4485(7) 0.5022(7) 0.039(3) Uani 1 1 d . . . H 1
H5P H 0.740931 0.421801 0.480566 0.047 Uiso 1 1 calc R U . H 1
C6P C 0.8211(8) 0.5217(7) 0.4603(7) 0.037(3) Uani 1 1 d . . . H 1
C7P C 0.8071(7) 0.5639(7) 0.3876(7) 0.037(3) Uani 1 1 d . . . H 1
C8P C 0.8583(8) 0.6369(8) 0.3664(7) 0.041(3) Uani 1 1 d . . . H 1
C9P C 0.9069(8) 0.6386(7) 0.4265(7) 0.038(3) Uani 1 1 d . . . H 1
C10P C 0.9672(7) 0.7032(7) 0.4244(7) 0.037(3) Uani 1 1 d . . . H 1
H10P H 0.978734 0.747035 0.381478 0.045 Uiso 1 1 calc R U . H 1
C11P C 1.0110(8) 0.7070(6) 0.4812(7) 0.039(3) Uani 1 1 d . . . H 1
C12P C 1.0715(8) 0.7760(7) 0.4815(7) 0.041(3) Uani 1 1 d . . . H 1
C13P C 1.0968(8) 0.7599(7) 0.5472(7) 0.041(3) Uani 1 1 d . . . H 1
C14P C 1.0549(7) 0.6800(7) 0.5899(7) 0.037(3) Uani 1 1 d . . . H 1
C15P C 1.0632(7) 0.6406(7) 0.6621(7) 0.034(2) Uani 1 1 d . . . H 1
H15P H 1.102027 0.666870 0.684180 0.041 Uiso 1 1 calc R U . H 1
C16P C 1.0207(8) 0.5681(7) 0.7033(7) 0.040(3) Uani 1 1 d . . . H 1
C17P C 1.0256(8) 0.5322(8) 0.7811(7) 0.044(3) Uani 1 1 d . . . H 1
C18P C 0.9715(9) 0.4587(8) 0.8028(8) 0.050(3) Uani 1 1 d . . . H 1
C19P C 0.9316(8) 0.4534(7) 0.7395(8) 0.042(3) Uani 1 1 d . . . H 1
C20P C 0.8689(9) 0.3888(8) 0.7414(9) 0.053(3) Uani 1 1 d . . . H 1
H20P H 0.852923 0.347242 0.785814 0.064 Uiso 1 1 calc R U . H 1
C21P C 0.7311(12) 0.2456(9) 0.7519(10) 0.070(4) Uani 1 1 d . . . H 1
H21A H 0.718005 0.194575 0.731918 0.085 Uiso 1 1 calc R U . H 1
H21B H 0.781762 0.229887 0.776327 0.085 Uiso 1 1 calc R U . H 1
C22P C 0.649(2) 0.2690(14) 0.8104(13) 0.141(11) Uani 1 1 d . . . H 1
H22A H 0.632217 0.220656 0.851575 0.212 Uiso 1 1 calc R U . H 1
H22B H 0.661553 0.318594 0.831535 0.212 Uiso 1 1 calc R U . H 1
H22C H 0.597740 0.283252 0.787087 0.212 Uiso 1 1 calc R U . H 1
C23P C 0.6736(9) 0.2831(8) 0.5893(9) 0.055(3) Uani 1 1 d . . . H 1
H23A H 0.695671 0.286127 0.532841 0.066 Uiso 1 1 calc R U . H 1
H23B H 0.672746 0.222023 0.611906 0.066 Uiso 1 1 calc R U . H 1
C24P C 0.5736(11) 0.3225(13) 0.6115(14) 0.091(6) Uani 1 1 d . . . H 1
H24A H 0.533115 0.290861 0.592581 0.137 Uiso 1 1 calc R U . H 1
H24B H 0.551112 0.318591 0.667448 0.137 Uiso 1 1 calc R U . H 1
H24C H 0.574021 0.382649 0.588439 0.137 Uiso 1 1 calc R U . H 1
C25P C 0.7394(9) 0.5370(8) 0.3471(8) 0.050(3) Uani 1 1 d . . . H 1
H25A H 0.742899 0.474069 0.348929 0.060 Uiso 1 1 calc R U . H 1
H25B H 0.756919 0.563163 0.292621 0.060 Uiso 1 1 calc R U . H 1
C26P C 0.6383(10) 0.5657(11) 0.3862(13) 0.087(6) Uani 1 1 d . . . H 1
H26A H 0.596600 0.547800 0.359296 0.130 Uiso 1 1 calc R U . H 1
H26B H 0.620469 0.539141 0.439912 0.130 Uiso 1 1 calc R U . H 1
H26C H 0.634471 0.628123 0.383675 0.130 Uiso 1 1 calc R U . H 1
C27P C 0.8654(11) 0.7072(8) 0.2970(9) 0.060(4) Uani 1 1 d . . . H 1
H27A H 0.847996 0.683825 0.255998 0.072 Uiso 1 1 calc R U . H 1
H27B H 0.929958 0.725732 0.276504 0.072 Uiso 1 1 calc R U . H 1
C28P C 0.7998(14) 0.7879(9) 0.3203(11) 0.081(5) Uani 1 1 d . . . H 1
H28A H 0.805659 0.831581 0.275164 0.122 Uiso 1 1 calc R U . H 1
H28B H 0.735792 0.769853 0.339732 0.122 Uiso 1 1 calc R U . H 1
H28C H 0.817651 0.811708 0.360212 0.122 Uiso 1 1 calc R U . H 1
C29P C 1.0941(9) 0.8509(7) 0.4163(9) 0.051(3) Uani 1 1 d . . . H 1
H29A H 1.109636 0.828462 0.366612 0.061 Uiso 1 1 calc R U . H 1
H29B H 1.149043 0.879527 0.419104 0.061 Uiso 1 1 calc R U . H 1
C30P C 1.0143(12) 0.9173(9) 0.4190(10) 0.071(4) Uani 1 1 d . . . H 1
H30A H 1.032503 0.963653 0.376123 0.106 Uiso 1 1 calc R U . H 1
H30B H 0.960070 0.889729 0.415029 0.106 Uiso 1 1 calc R U . H 1
H30C H 0.999485 0.940806 0.467534 0.106 Uiso 1 1 calc R U . H 1
C31P C 1.1582(10) 0.8124(8) 0.5787(9) 0.056(4) Uani 1 1 d . . . H 1
H31A H 1.198618 0.772666 0.603030 0.067 Uiso 1 1 calc R U . H 1
H31B H 1.198019 0.849978 0.535512 0.067 Uiso 1 1 calc R U . H 1
C32P C 1.1000(14) 0.8672(11) 0.6374(13) 0.096(7) Uani 1 1 d . . . H 1
H32A H 1.140593 0.899230 0.655899 0.144 Uiso 1 1 calc R U . H 1
H32B H 1.060792 0.907375 0.613172 0.144 Uiso 1 1 calc R U . H 1
H32C H 1.061390 0.830131 0.680631 0.144 Uiso 1 1 calc R U . H 1
C33P C 1.0812(10) 0.5676(9) 0.8264(9) 0.062(4) Uani 1 1 d . . . H 1
H33A H 1.142606 0.583264 0.791972 0.075 Uiso 1 1 calc R U . H 1
H33B H 1.090223 0.522498 0.867730 0.075 Uiso 1 1 calc R U . H 1
C34P C 1.0338(12) 0.6473(13) 0.8623(11) 0.086(5) Uani 1 1 d . . . H 1
H34A H 1.072202 0.667738 0.890812 0.129 Uiso 1 1 calc R U . H 1
H34B H 1.025879 0.692697 0.821557 0.129 Uiso 1 1 calc R U . H 1
H34C H 0.973500 0.631935 0.897310 0.129 Uiso 1 1 calc R U . H 1
C35P C 0.9468(11) 0.4033(11) 0.8832(10) 0.074(5) Uani 1 1 d . . . H 1
H35A H 0.942726 0.343103 0.876021 0.088 Uiso 1 1 calc R U . H 1
H35B H 0.998013 0.405948 0.906502 0.088 Uiso 1 1 calc R U . H 1
C36P C 0.8616(14) 0.4271(17) 0.9372(14) 0.126(9) Uani 1 1 d . . . H 1
H36A H 0.852776 0.388397 0.985677 0.190 Uiso 1 1 calc R U . H 1
H36B H 0.865156 0.486041 0.946429 0.190 Uiso 1 1 calc R U . H 1
H36C H 0.809710 0.423015 0.915860 0.190 Uiso 1 1 calc R U . H 1
C1S C 0.7332(11) 0.6201(7) 1.1142(9) 0.102(7) Uani 1 1 d G . . I 1
H1S H 0.729972 0.560776 1.112198 0.123 Uiso 1 1 calc R U . I 1
C2S C 0.6589(10) 0.6630(11) 1.1615(9) 0.118(8) Uani 1 1 d G . . I 1
H2S H 0.605996 0.632421 1.191259 0.142 Uiso 1 1 calc R U . I 1
C3S C 0.6638(12) 0.7516(11) 1.1645(10) 0.122(8) Uani 1 1 d G . . I 1
H3S H 0.614106 0.780296 1.196193 0.146 Uiso 1 1 calc R U . I 1
C4S C 0.7429(14) 0.7973(7) 1.1201(11) 0.130(10) Uani 1 1 d G . . I 1
H4S H 0.746191 0.856528 1.122066 0.156 Uiso 1 1 calc R U . I 1
C5S C 0.8172(11) 0.7543(9) 1.0727(10) 0.132(11) Uani 1 1 d G . . I 1
H5S H 0.870168 0.784885 1.043004 0.159 Uiso 1 1 calc R U . I 1
C6S C 0.8124(9) 0.6657(9) 1.0698(8) 0.089(6) Uani 1 1 d G . . I 1
H6S H 0.862060 0.637009 1.038070 0.107 Uiso 1 1 calc R U . I 1
C7S C 1.011(2) 0.9509(18) 0.844(2) 0.259(13) Uani 1 1 d G U . J 1
H7S H 1.048540 0.903360 0.827948 0.311 Uiso 1 1 calc R U . J 1
C8S C 1.0253(19) 1.033(2) 0.7995(15) 0.268(14) Uani 1 1 d G U . J 1
H8S H 1.072853 1.039954 0.752879 0.321 Uiso 1 1 calc R U . J 1
C9S C 0.969(2) 1.1039(17) 0.824(2) 0.278(14) Uani 1 1 d G U . J 1
H9S H 0.978445 1.158624 0.794150 0.334 Uiso 1 1 calc R U . J 1
C10S C 0.898(2) 1.0931(19) 0.894(2) 0.269(13) Uani 1 1 d G U . J 1
H10S H 0.859723 1.140701 0.910489 0.322 Uiso 1 1 calc R U . J 1
C11S C 0.883(2) 1.011(2) 0.9389(15) 0.255(13) Uani 1 1 d G U . J 1
H11S H 0.835408 1.004107 0.985558 0.306 Uiso 1 1 calc R U . J 1
C12S C 0.940(2) 0.9402(17) 0.9142(19) 0.252(13) Uani 1 1 d G U . J 1
H12S H 0.929816 0.885436 0.944289 0.302 Uiso 1 1 calc R U . J 1

loop_
_atom_site_aniso_label
_atom_site_aniso_U_11
_atom_site_aniso_U_22
_atom_site_aniso_U_33
_atom_site_aniso_U_23
_atom_site_aniso_U_13
_atom_site_aniso_U_12
Lu1A 0.121(4) 0.159(5) 0.155(4) -0.114(4) -0.037(3) 0.105(4)
Lu2A 0.189(5) 0.172(5) 0.064(3) -0.044(3) -0.064(3) -0.024(4)
Lu3A 0.100(4) 0.151(5) 0.166(5) -0.016(4) -0.091(3) 0.038(3)
N1 0.052(6) 0.042(5) 0.028(5) 0.000(4) -0.007(4) -0.022(5)
Lu1B 0.151(4) 0.199(5) 0.202(5) -0.061(4) -0.063(4) 0.127(4)
Lu2B 0.160(4) 0.183(5) 0.0407(18) -0.041(2) 0.001(2) -0.024(4)
Lu3B 0.132(5) 0.131(5) 0.147(4) 0.023(3) -0.087(4) 0.064(4)
Lu2C 0.184(6) 0.147(5) 0.098(4) -0.096(4) -0.029(4) 0.017(4)
Lu3C 0.148(6) 0.147(6) 0.126(5) 0.022(4) -0.087(4) 0.056(5)
Lu1C 0.147(5) 0.163(6) 0.204(6) -0.105(5) -0.028(5) 0.080(5)
Lu3D 0.159(6) 0.104(5) 0.150(6) 0.038(4) -0.077(5) 0.033(5)
Lu2D 0.174(6) 0.187(6) 0.082(4) 0.019(4) 0.034(4) -0.053(5)
Lu1D 0.118(3) 0.202(6) 0.190(4) -0.076(5) 0.046(3) 0.092(4)
Lu3E 0.130(6) 0.153(6) 0.132(6) -0.048(5) -0.112(5) 0.033(5)
C1A 0.111(10) 0.154(11) 0.161(11) -0.064(10) 0.009(10) 0.075(10)
C2A 0.102(10) 0.195(11) 0.155(12) -0.044(10) 0.022(10) 0.043(10)
C3A 0.064(8) 0.189(12) 0.178(12) -0.023(11) 0.013(9) 0.007(10)
C4A 0.069(8) 0.202(11) 0.183(12) -0.022(11) -0.033(9) 0.029(10)
C5A 0.113(10) 0.190(11) 0.192(12) -0.011(11) -0.009(10) 0.067(10)
C6A 0.139(11) 0.157(11) 0.182(12) 0.016(10) -0.039(10) 0.090(10)
C7A 0.135(10) 0.182(11) 0.156(11) 0.016(10) -0.081(9) 0.065(10)
C8A 0.107(9) 0.205(12) 0.158(11) -0.003(11) -0.091(8) 0.030(10)
C9A 0.080(8) 0.210(12) 0.192(12) -0.013(11) -0.074(9) 0.004(10)
C10A 0.100(9) 0.196(12) 0.202(12) -0.020(11) -0.065(9) -0.053(10)
C11A 0.133(10) 0.174(11) 0.181(11) -0.059(9) -0.081(9) -0.069(9)
C12A 0.162(10) 0.196(11) 0.132(10) -0.064(9) -0.100(8) -0.025(10)
C13A 0.154(10) 0.207(12) 0.125(10) -0.027(10) -0.109(8) 0.010(10)
C14A 0.174(11) 0.200(12) 0.113(10) 0.001(10) -0.075(9) 0.023(11)
C15A 0.196(11) 0.184(11) 0.086(9) -0.015(10) -0.035(10) 0.007(11)
C16A 0.197(11) 0.177(11) 0.072(9) -0.064(9) -0.040(9) 0.005(11)
C17A 0.180(11) 0.173(11) 0.103(9) -0.091(8) -0.069(9) -0.009(10)
C18A 0.187(11) 0.132(10) 0.135(10) -0.101(8) -0.039(10) -0.017(10)
C19A 0.193(12) 0.150(10) 0.127(10) -0.101(8) -0.016(10) 0.029(11)
C20A 0.188(12) 0.175(11) 0.090(9) -0.072(9) -0.012(10) 0.001(11)
C21A 0.160(11) 0.187(11) 0.103(10) -0.030(10) 0.019(10) 0.007(11)
C22A 0.129(10) 0.193(11) 0.146(11) -0.030(10) 0.030(10) 0.031(11)
C23A 0.127(10) 0.145(11) 0.156(11) -0.056(10) 0.007(10) 0.060(10)
C24A 0.176(12) 0.129(10) 0.166(11) -0.070(9) 0.011(11) 0.075(10)
C25A 0.185(12) 0.070(8) 0.189(12) -0.042(9) -0.004(11) 0.056(10)
C26A 0.175(12) 0.081(9) 0.188(12) 0.004(10) -0.033(11) 0.065(10)
C27A 0.152(11) 0.153(11) 0.186(12) 0.016(11) -0.046(10) 0.060(10)
C28A 0.122(10) 0.176(11) 0.186(12) -0.010(11) -0.015(10) 0.057(10)
C29A 0.076(8) 0.201(12) 0.188(12) -0.018(11) -0.031(9) -0.002(10)
C30A 0.080(8) 0.199(12) 0.196(12) -0.010(11) -0.076(9) -0.009(10)
C31A 0.102(9) 0.199(11) 0.163(11) 0.002(10) -0.116(8) 0.020(9)
C32A 0.136(10) 0.176(11) 0.161(11) 0.028(10) -0.099(9) 0.058(10)
C33A 0.168(11) 0.162(11) 0.143(11) 0.058(10) -0.086(9) 0.037(10)
C34A 0.171(11) 0.195(12) 0.120(10) 0.011(10) -0.097(9) 0.018(11)
C35A 0.152(10) 0.201(12) 0.140(10) -0.017(10) -0.125(8) 0.003(10)
C36A 0.162(10) 0.188(11) 0.145(10) -0.059(9) -0.111(8) -0.029(10)
C37A 0.187(11) 0.168(11) 0.121(9) -0.094(8) -0.077(9) -0.006(10)
C38A 0.198(11) 0.172(11) 0.085(9) -0.067(9) -0.050(9) 0.015(11)
C39A 0.191(11) 0.185(12) 0.106(10) -0.009(10) -0.052(10) 0.008(11)
C40A 0.177(11) 0.166(11) 0.113(10) 0.026(10) -0.017(10) -0.017(11)
C41A 0.156(11) 0.169(11) 0.118(11) 0.007(10) 0.023(10) -0.021(11)
C42A 0.152(11) 0.191(11) 0.121(11) -0.036(10) 0.026(10) 0.023(11)
C43A 0.173(11) 0.165(11) 0.103(10) -0.080(9) -0.013(9) 0.014(10)
C44A 0.183(11) 0.139(10) 0.137(11) -0.094(9) -0.021(10) 0.040(10)
C45A 0.167(11) 0.124(10) 0.172(12) -0.069(9) 0.010(10) 0.085(10)
C46A 0.185(11) 0.070(8) 0.192(12) -0.036(9) -0.001(11) 0.080(10)
C47A 0.196(12) 0.062(8) 0.192(12) -0.039(9) -0.020(11) 0.009(10)
C48A 0.189(11) 0.093(9) 0.190(11) -0.075(9) -0.041(10) -0.039(9)
C49A 0.192(11) 0.126(10) 0.149(10) -0.099(8) -0.046(10) -0.012(10)
C50A 0.130(10) 0.169(11) 0.186(11) -0.057(9) -0.086(9) -0.073(9)
C51A 0.163(11) 0.115(9) 0.203(12) -0.058(9) -0.046(10) -0.082(9)
C52A 0.153(11) 0.112(9) 0.208(12) -0.012(10) -0.022(10) -0.099(8)
C53A 0.112(9) 0.167(11) 0.204(12) -0.008(11) -0.014(10) -0.087(9)
C54A 0.103(9) 0.181(11) 0.202(12) -0.026(11) -0.065(9) -0.058(10)
C55A 0.089(9) 0.190(12) 0.177(12) -0.007(11) 0.023(10) -0.018(10)
C56A 0.108(10) 0.174(11) 0.175(12) 0.009(11) 0.025(10) -0.059(10)
C57A 0.151(11) 0.164(11) 0.143(11) 0.039(10) 0.047(10) -0.050(10)
C58A 0.161(11) 0.171(11) 0.103(10) 0.003(10) 0.033(10) -0.023(11)
C59A 0.190(12) 0.168(11) 0.095(10) 0.022(10) 0.003(10) -0.008(11)
C60A 0.189(12) 0.132(10) 0.127(11) 0.067(9) -0.004(10) -0.002(11)
C61A 0.191(12) 0.123(10) 0.155(12) 0.055(10) 0.029(11) -0.058(10)
C62A 0.193(12) 0.088(9) 0.189(12) 0.032(10) 0.006(11) -0.074(9)
C63A 0.200(12) 0.063(8) 0.194(12) 0.014(9) -0.010(11) -0.014(10)
C64A 0.203(12) 0.084(9) 0.179(12) 0.032(9) -0.023(11) 0.040(10)
C65A 0.202(12) 0.133(10) 0.148(11) 0.057(10) -0.028(11) 0.034(11)
C66A 0.170(11) 0.171(11) 0.137(11) 0.038(10) -0.070(10) 0.038(11)
C67A 0.172(11) 0.087(9) 0.188(12) -0.004(10) -0.030(11) 0.082(10)
C68A 0.152(11) 0.123(10) 0.197(11) -0.058(9) -0.047(10) -0.080(9)
C69A 0.139(10) 0.117(9) 0.203(12) -0.017(10) -0.029(10) -0.104(8)
C70A 0.103(9) 0.175(11) 0.199(12) -0.009(10) -0.028(10) -0.079(9)
C71A 0.091(9) 0.180(11) 0.181(12) -0.002(11) 0.017(10) -0.054(10)
C72A 0.125(11) 0.157(11) 0.144(11) 0.028(10) 0.024(10) -0.060(9)
C73A 0.164(11) 0.110(10) 0.151(11) 0.050(9) 0.008(10) -0.071(9)
C74A 0.172(11) 0.084(9) 0.185(12) 0.031(9) -0.001(11) -0.074(9)
C75A 0.191(12) 0.057(7) 0.192(12) 0.012(9) -0.012(11) -0.020(9)
C76A 0.194(12) 0.075(8) 0.180(12) 0.031(9) -0.031(11) 0.037(10)
C77A 0.187(12) 0.129(10) 0.157(11) 0.054(10) -0.048(11) 0.030(10)
C78A 0.178(11) 0.132(10) 0.136(11) 0.071(9) -0.011(10) -0.015(11)
C79A 0.192(12) 0.061(8) 0.191(12) -0.039(9) -0.017(11) -0.002(10)
C80A 0.177(11) 0.088(8) 0.183(11) -0.080(8) -0.039(10) -0.044(9)
Ni1P 0.0294(8) 0.0260(7) 0.0395(9) -0.0043(5) -0.0119(6) -0.0054(6)
N1P 0.034(5) 0.033(5) 0.044(6) -0.004(4) -0.013(4) -0.001(4)
N2P 0.024(4) 0.035(5) 0.048(6) -0.017(4) -0.009(4) 0.006(4)
N3P 0.030(5) 0.033(4) 0.031(5) -0.003(4) -0.009(4) 0.001(4)
N4P 0.029(5) 0.038(5) 0.042(6) -0.008(4) -0.009(4) -0.008(4)
C1P 0.047(7) 0.026(5) 0.054(8) 0.009(5) -0.017(6) -0.018(5)
C2P 0.045(7) 0.033(6) 0.067(9) -0.004(6) 0.003(6) -0.025(6)
C3P 0.034(6) 0.030(6) 0.084(10) -0.017(6) -0.021(6) -0.009(5)
C4P 0.041(6) 0.037(6) 0.032(6) -0.003(5) -0.012(5) -0.009(5)
C5P 0.020(5) 0.041(6) 0.064(8) -0.026(6) -0.013(5) 0.002(5)
C6P 0.042(6) 0.036(6) 0.038(6) -0.017(5) -0.013(5) -0.006(5)
C7P 0.028(6) 0.042(6) 0.049(7) -0.018(5) -0.023(5) 0.008(5)
C8P 0.038(6) 0.048(6) 0.041(7) -0.012(5) -0.017(5) 0.001(6)
C9P 0.045(7) 0.034(6) 0.035(6) -0.004(5) -0.013(5) -0.005(5)
C10P 0.034(6) 0.036(6) 0.040(7) 0.007(5) -0.011(5) -0.005(5)
C11P 0.049(7) 0.023(5) 0.045(7) -0.001(5) -0.015(5) -0.012(5)
C12P 0.033(6) 0.032(6) 0.053(8) 0.004(5) -0.006(5) -0.015(5)
C13P 0.044(7) 0.035(6) 0.049(7) -0.009(5) -0.016(5) -0.007(5)
C14P 0.027(5) 0.044(6) 0.041(7) -0.014(5) -0.005(5) -0.012(5)
C15P 0.025(5) 0.036(6) 0.048(7) -0.006(5) -0.017(5) -0.007(5)
C16P 0.042(6) 0.042(6) 0.041(7) -0.013(5) -0.016(5) -0.003(5)
C17P 0.035(6) 0.061(7) 0.040(7) 0.000(5) -0.018(5) 0.000(6)
C18P 0.048(7) 0.055(7) 0.043(7) 0.006(6) -0.014(6) -0.002(6)
C19P 0.030(6) 0.038(6) 0.055(8) 0.003(5) -0.012(5) -0.003(5)
C20P 0.053(8) 0.034(6) 0.071(10) 0.007(6) -0.021(7) -0.005(6)
C21P 0.080(10) 0.049(8) 0.078(12) 0.014(7) -0.018(9) -0.035(8)
C22P 0.23(3) 0.093(14) 0.061(14) 0.010(11) 0.020(17) -0.035(17)
C23P 0.050(8) 0.051(7) 0.063(9) -0.008(6) -0.008(6) -0.026(6)
C24P 0.055(10) 0.104(13) 0.131(18) -0.035(12) -0.042(10) 0.001(10)
C25P 0.057(8) 0.047(7) 0.058(8) -0.020(6) -0.030(6) 0.006(6)
C26P 0.048(8) 0.087(11) 0.157(19) -0.070(12) -0.057(10) 0.029(9)
C27P 0.080(10) 0.038(6) 0.072(10) -0.002(6) -0.039(8) 0.001(7)
C28P 0.113(14) 0.060(9) 0.083(12) -0.012(8) -0.056(11) 0.043(10)
C29P 0.052(8) 0.026(6) 0.070(9) 0.008(5) -0.014(6) -0.018(6)
C30P 0.086(11) 0.043(7) 0.078(11) -0.005(7) -0.018(9) 0.007(8)
C31P 0.055(8) 0.037(6) 0.084(11) -0.002(6) -0.033(7) -0.017(6)
C32P 0.099(13) 0.081(11) 0.15(2) -0.071(13) -0.078(14) 0.034(11)
C33P 0.062(9) 0.074(9) 0.062(9) -0.001(7) -0.036(7) -0.021(8)
C34P 0.070(11) 0.119(14) 0.081(13) -0.041(11) -0.021(9) -0.012(10)
C35P 0.066(10) 0.089(11) 0.068(11) 0.017(8) -0.031(8) -0.026(9)
C36P 0.084(14) 0.17(2) 0.089(16) 0.057(15) -0.003(12) -0.033(15)
C1S 0.139(19) 0.068(11) 0.102(17) 0.010(11) -0.041(15) -0.024(13)
C2S 0.18(3) 0.085(14) 0.106(19) -0.014(13) -0.068(18) -0.012(16)
C3S 0.109(18) 0.120(19) 0.13(2) -0.016(16) -0.029(16) 0.030(16)
C4S 0.18(3) 0.083(14) 0.15(3) -0.025(16) -0.07(2) 0.040(18)
C5S 0.17(3) 0.107(17) 0.14(2) 0.039(16) -0.09(2) -0.073(19)
C6S 0.079(12) 0.084(12) 0.113(17) -0.015(11) -0.048(11) 0.027(11)
C7S 0.21(2) 0.24(2) 0.24(3) -0.02(2) 0.06(2) -0.03(2)
C8S 0.22(2) 0.23(3) 0.25(3) 0.01(2) 0.08(2) -0.01(2)
C9S 0.23(2) 0.23(2) 0.26(3) 0.02(2) 0.08(2) 0.01(2)
C10S 0.22(2) 0.23(2) 0.26(3) 0.00(2) 0.07(2) 0.01(2)
C11S 0.20(2) 0.23(3) 0.25(3) -0.02(2) 0.06(2) -0.02(2)
C12S 0.21(2) 0.24(2) 0.25(3) -0.03(2) 0.06(2) -0.04(2)

loop_
_atom_type_symbol
_atom_type_description
_atom_type_scat_dispersion_real
_atom_type_scat_dispersion_imag
_atom_type_scat_source
C C 0.0060 0.0030 'International Tables Vol C Tables 4.2.6.8 and 6.1.1.4'
H H 0.0000 0.0000 'International Tables Vol C Tables 4.2.6.8 and 6.1.1.4'
N N 0.0110 0.0050 'International Tables Vol C Tables 4.2.6.8 and 6.1.1.4'
Ni Ni 0.2530 1.6900 'International Tables Vol C Tables 4.2.6.8 and 6.1.1.4'
Lu Lu -1.4790 8.9990 'International Tables Vol C Tables 4.2.6.8 and 6.1.1.4'

loop_
_geom_angle_atom_site_label_1
_geom_angle_atom_site_label_2
_geom_angle_atom_site_label_3
_geom_angle
N1 Lu1A Lu2A 31.9(3)
N1 Lu1A Lu3A 26.8(3)
Lu2A Lu1A Lu3A 58.5(2)
N1 Lu2A Lu1A 34.7(4)
N1 Lu2A Lu3A 28.6(4)
Lu1A Lu2A Lu3A 63.1(2)
N1 Lu3A Lu2A 29.1(3)
N1 Lu3A Lu1A 29.5(3)
Lu2A Lu3A Lu1A 58.4(2)
Lu3A N1 Lu2A 122.2(6)
Lu3A N1 Lu1A 123.7(6)
Lu2A N1 Lu1A 113.4(6)
Lu2B Lu1B Lu3B 55.66(19)
Lu1B Lu2B Lu3B 75.7(2)
Lu2B Lu3B Lu1B 48.63(18)
Lu3C Lu2C Lu1C 48.8(4)
Lu1C Lu3C Lu2C 73.8(4)
Lu3C Lu1C Lu2C 57.4(4)
Lu1D Lu3D Lu2D 66.4(3)
Lu3D Lu2D Lu1D 53.8(3)
Lu3D Lu1D Lu2D 59.8(3)
C45A C1A C2A 126(2)
C45A C1A C5A 119.8(16)
C2A C1A C5A 106.1(16)
C42A C2A C1A 122(3)
C42A C2A C3A 119.5(17)
C1A C2A C3A 109.7(17)
C71A C3A C4A 121(2)
C71A C3A C2A 120.9(17)
C4A C3A C2A 106.7(16)
C9A C4A C5A 122.8(18)
C9A C4A C3A 123(2)
C5A C4A C3A 108.8(16)
C6A C5A C4A 116.5(17)
C6A C5A C1A 118.5(16)
C4A C5A C1A 107.9(16)
C7A C6A C5A 121.4(18)
C7A C6A C67A 113(2)
C5A C6A C67A 120.5(17)
C6A C7A C8A 119.9(17)
C6A C7A C66A 118(2)
C8A C7A C66A 107.9(16)
C9A C8A C7A 119.1(17)
C9A C8A C13A 121(2)
C7A C8A C13A 107.9(16)
C10A C9A C4A 111(3)
C10A C9A C8A 122(3)
C4A C9A C8A 119.3(18)
C9A C10A C70A 132(3)
C9A C10A C11A 117(3)
C70A C10A C11A 105.4(17)
C68A C11A C12A 115(3)
C68A C11A C10A 106.9(17)
C12A C11A C10A 125(3)
C17A C12A C13A 119.5(18)
C17A C12A C11A 119(3)
C13A C12A C11A 114(3)
C12A C13A C14A 123.8(17)
C12A C13A C8A 119(2)
C14A C13A C8A 110.5(16)
C13A C14A C66A 107.9(17)
C13A C14A C15A 114.7(16)
C66A C14A C15A 123(2)
C16A C15A C59A 122.5(18)
C16A C15A C14A 120.0(17)
C59A C15A C14A 109(2)
C15A C16A C20A 119.7(16)
C15A C16A C17A 123.4(16)
C20A C16A C17A 109.0(15)
C12A C17A C18A 124(2)
C12A C17A C16A 118.4(16)
C18A C17A C16A 108.2(15)
C19A C18A C17A 106.3(16)
C19A C18A C80A 127(2)
C17A C18A C80A 114(2)
C24A C19A C18A 129(2)
C24A C19A C20A 115.1(17)
C18A C19A C20A 109.3(16)
C21A C20A C16A 118.5(16)
C21A C20A C19A 123.3(17)
C16A C20A C19A 107.2(15)
C20A C21A C58A 125.1(19)
C20A C21A C22A 119.1(18)
C58A C21A C22A 111(3)
C21A C22A C23A 117.6(18)
C21A C22A C55A 121(3)
C23A C22A C55A 110(3)
C24A C23A C22A 118.5(19)
C24A C23A C28A 119.7(18)
C22A C23A C28A 108(2)
C19A C24A C23A 125.5(19)
C19A C24A C25A 103(2)
C23A C24A C25A 125.2(19)
C79A C25A C24A 133(3)
C79A C25A C26A 104(3)
C24A C25A C26A 114.1(17)
C27A C26A C76A 120.4(17)
C27A C26A C25A 121.8(17)
C76A C26A C25A 104(2)
C26A C27A C28A 120.7(17)
C26A C27A C32A 117.6(16)
C28A C27A C32A 117.6(16)
C29A C28A C27A 121.3(19)
C29A C28A C23A 104(2)
C27A C28A C23A 117.1(17)
C28A C29A C30A 121.6(19)
C28A C29A C55A 117(3)
C30A C29A C55A 108(3)
C54A C30A C29A 123(3)
C54A C30A C31A 117(3)
C29A C30A C31A 116.2(18)
C32A C31A C35A 110(3)
C32A C31A C30A 120.0(18)
C35A C31A C30A 119(2)
C33A C32A C31A 110(2)
C33A C32A C27A 118.9(18)
C31A C32A C27A 121.5(17)
C32A C33A C77A 122(2)
C32A C33A C34A 107(3)
C77A C33A C34A 123(3)
C35A C34A C39A 115.7(18)
C35A C34A C33A 106(3)
C39A C34A C33A 126(3)
C36A C35A C34A 123(2)
C36A C35A C31A 121(3)
C34A C35A C31A 107(3)
C35A C36A C37A 120.9(19)
C35A C36A C50A 117(3)
C37A C36A C50A 115(3)
C36A C37A C49A 121(2)
C36A C37A C38A 117.3(16)
C49A C37A C38A 110.0(15)
C39A C38A C37A 120.4(18)
C39A C38A C43A 125(2)
C37A C38A C43A 107.2(15)
C38A C39A C40A 121(3)
C38A C39A C34A 122.5(19)
C40A C39A C34A 105(3)
C39A C40A C41A 122(3)
C39A C40A C78A 130(3)
C41A C40A C78A 102(3)
C72A C41A C40A 109(3)
C72A C41A C42A 119(2)
C40A C41A C42A 113(3)
C2A C42A C43A 110(3)
C2A C42A C41A 119.8(19)
C43A C42A C41A 126(3)
C42A C43A C44A 128(3)
C42A C43A C38A 112(2)
C44A C43A C38A 106.7(16)
C45A C44A C43A 118(2)
C45A C44A C49A 121.2(17)
C43A C44A C49A 109.3(16)
C44A C45A C46A 119.2(18)
C44A C45A C1A 114(2)
C46A C45A C1A 120.9(17)
C47A C46A C45A 121.2(16)
C47A C46A C67A 108.4(15)
C45A C46A C67A 121.9(16)
C48A C47A C63A 122(2)
C48A C47A C46A 119.2(18)
C63A C47A C46A 109.6(17)
C49A C48A C47A 121.9(19)
C49A C48A C51A 114(3)
C47A C48A C51A 119(3)
C48A C49A C37A 125(2)
C48A C49A C44A 116.3(17)
C37A C49A C44A 106.7(15)
C54A C50A C51A 106.7(17)
C54A C50A C36A 121(3)
C51A C50A C36A 122(3)
C52A C51A C50A 111.0(18)
C52A C51A C48A 118(3)
C50A C51A C48A 121(3)
C51A C52A C62A 121(2)
C51A C52A C53A 107.6(17)
C62A C52A C53A 118.8(17)
C56A C53A C52A 119.8(19)
C56A C53A C54A 122(3)
C52A C53A C54A 107.9(17)
C30A C54A C50A 125(3)
C30A C54A C53A 120(3)
C50A C54A C53A 106.8(17)
C56A C55A C29A 130(4)
C56A C55A C22A 123(4)
C29A C55A C22A 100(3)
C55A C56A C53A 116(4)
C55A C56A C57A 117(4)
C53A C56A C57A 122(2)
C56A C57A C61A 118.6(18)
C56A C57A C58A 121(2)
C61A C57A C58A 108.7(16)
C21A C58A C59A 115.5(17)
C21A C58A C57A 126(3)
C59A C58A C57A 107.6(16)
C15A C59A C58A 118.4(17)
C15A C59A C60A 128(2)
C58A C59A C60A 107.8(16)
C65A C60A C61A 120.3(19)
C65A C60A C59A 121(2)
C61A C60A C59A 105.9(15)
C62A C61A C57A 120.9(17)
C62A C61A C60A 119.4(17)
C57A C61A C60A 109.6(15)
C61A C62A C63A 118.1(18)
C61A C62A C52A 118.8(18)
C63A C62A C52A 121(2)
C62A C63A C47A 118(2)
C62A C63A C64A 120.3(17)
C47A C63A C64A 105.8(16)
C65A C64A C67A 126(3)
C65A C64A C63A 117.8(18)
C67A C64A C63A 111.5(17)
C60A C65A C64A 122(2)
C60A C65A C66A 119(3)
C64A C65A C66A 109(3)
C65A C66A C7A 129(3)
C65A C66A C14A 119(3)
C7A C66A C14A 105.3(16)
C64A C67A C46A 104.3(16)
C64A C67A C6A 124(2)
C46A C67A C6A 117.8(16)
C80A C68A C11A 129(3)
C80A C68A C69A 110(3)
C11A C68A C69A 110.7(18)
C70A C69A C68A 106.4(17)
C70A C69A C74A 118.2(17)
C68A C69A C74A 124(2)
C71A C70A C69A 122.2(18)
C71A C70A C10A 117(3)
C69A C70A C10A 110.3(17)
C70A C71A C3A 116(3)
C70A C71A C72A 118.4(18)
C3A C71A C72A 119.8(18)
C73A C72A C41A 111(2)
C73A C72A C71A 120.8(19)
C41A C72A C71A 119.6(18)
C72A C73A C78A 111(2)
C72A C73A C74A 122.0(19)
C78A C73A C74A 119.9(18)
C75A C74A C73A 118.5(19)
C75A C74A C69A 118(2)
C73A C74A C69A 117.9(17)
C74A C75A C76A 123(2)
C74A C75A C79A 124(3)
C76A C75A C79A 102(3)
C77A C76A C75A 120.1(19)
C77A C76A C26A 120.3(18)
C75A C76A C26A 114(3)
C76A C77A C33A 120.7(19)
C76A C77A C78A 118.8(19)
C33A C77A C78A 112(2)
C73A C78A C77A 119(2)
C73A C78A C40A 106(3)
C77A C78A C40A 123(3)
C25A C79A C75A 117(4)
C25A C79A C80A 124(3)
C75A C79A C80A 110(3)
C68A C80A C79A 134(4)
C68A C80A C18A 118(3)
C79A C80A C18A 102(3)
N4P Ni1P N2P 178.4(4)
N4P Ni1P N1P 90.1(4)
N2P Ni1P N1P 90.0(4)
N4P Ni1P N3P 90.4(3)
N2P Ni1P N3P 89.4(4)
N1P Ni1P N3P 177.6(4)
C1P N1P C4P 105.2(8)
C1P N1P Ni1P 127.5(7)
C4P N1P Ni1P 127.2(8)
C9P N2P C6P 103.9(9)
C9P N2P Ni1P 128.0(7)
C6P N2P Ni1P 127.8(8)
C11P N3P C14P 104.4(8)
C11P N3P Ni1P 128.2(7)
C14P N3P Ni1P 127.4(7)
C19P N4P C16P 104.0(9)
C19P N4P Ni1P 128.2(7)
C16P N4P Ni1P 127.8(8)
C20P C1P N1P 125.8(9)
C20P C1P C2P 124.6(11)
N1P C1P C2P 109.5(10)
C3P C2P C1P 108.1(11)
C3P C2P C21P 128.4(11)
C1P C2P C21P 123.4(13)
C2P C3P C4P 107.8(9)
C2P C3P C23P 130.1(12)
C4P C3P C23P 121.9(12)
C5P C4P N1P 124.5(9)
C5P C4P C3P 126.2(10)
N1P C4P C3P 109.3(10)
C6P C5P C4P 127.1(10)
C6P C5P H5P 116.5
C4P C5P H5P 116.5
C5P C6P N2P 123.2(11)
C5P C6P C7P 126.0(9)
N2P C6P C7P 110.8(9)
C8P C7P C6P 107.4(8)
C8P C7P C25P 126.4(11)
C6P C7P C25P 125.9(10)
C7P C8P C9P 106.6(10)
C7P C8P C27P 129.5(10)
C9P C8P C27P 123.9(10)
N2P C9P C10P 125.3(10)
N2P C9P C8P 111.3(9)
C10P C9P C8P 123.5(10)
C11P C10P C9P 124.1(10)
C11P C10P H10P 117.9
C9P C10P H10P 117.9
C10P C11P N3P 124.9(9)
C10P C11P C12P 124.9(10)
N3P C11P C12P 110.2(9)
C13P C12P C11P 107.7(10)
C13P C12P C29P 130.2(10)
C11P C12P C29P 122.0(11)
C12P C13P C14P 107.9(9)
C12P C13P C31P 130.0(11)
C14P C13P C31P 122.2(11)
C15P C14P N3P 123.7(9)
C15P C14P C13P 126.4(9)
N3P C14P C13P 109.9(10)
C16P C15P C14P 126.2(9)
C16P C15P H15P 116.9
C14P C15P H15P 116.9
C15P C16P N4P 124.5(11)
C15P C16P C17P 124.7(10)
N4P C16P C17P 110.7(10)
C18P C17P C16P 106.4(10)
C18P C17P C33P 128.1(12)
C16P C17P C33P 125.5(11)
C17P C18P C19P 106.4(11)
C17P C18P C35P 126.2(12)
C19P C18P C35P 126.7(11)
N4P C19P C20P 124.4(11)
N4P C19P C18P 112.4(9)
C20P C19P C18P 123.2(11)
C1P C20P C19P 123.9(12)
C1P C20P H20P 118.0
C19P C20P H20P 118.0
C22P C21P C2P 113.7(15)
C22P C21P H21A 108.8
C2P C21P H21A 108.8
C22P C21P H21B 108.8
C2P C21P H21B 108.8
H21A C21P H21B 107.7
C21P C22P H22A 109.5
C21P C22P H22B 109.5
H22A C22P H22B 109.5
C21P C22P H22C 109.5
H22A C22P H22C 109.5
H22B C22P H22C 109.5
C24P C23P C3P 111.8(11)
C24P C23P H23A 109.3
C3P C23P H23A 109.3
C24P C23P H23B 109.3
C3P C23P H23B 109.3
H23A C23P H23B 107.9
C23P C24P H24A 109.5
C23P C24P H24B 109.5
H24A C24P H24B 109.5
C23P C24P H24C 109.5
H24A C24P H24C 109.5
H24B C24P H24C 109.5
C7P C25P C26P 111.2(11)
C7P C25P H25A 109.4
C26P C25P H25A 109.4
C7P C25P H25B 109.4
C26P C25P H25B 109.4
H25A C25P H25B 108.0
C25P C26P H26A 109.5
C25P C26P H26B 109.5
H26A C26P H26B 109.5
C25P C26P H26C 109.5
H26A C26P H26C 109.5
H26B C26P H26C 109.5
C8P C27P C28P 111.2(14)
C8P C27P H27A 109.4
C28P C27P H27A 109.4
C8P C27P H27B 109.4
C28P C27P H27B 109.4
H27A C27P H27B 108.0
C27P C28P H28A 109.5
C27P C28P H28B 109.5
H28A C28P H28B 109.5
C27P C28P H28C 109.5
H28A C28P H28C 109.5
H28B C28P H28C 109.5
C12P C29P C30P 113.0(12)
C12P C29P H29A 109.0
C30P C29P H29A 109.0
C12P C29P H29B 109.0
C30P C29P H29B 109.0
H29A C29P H29B 107.8
C29P C30P H30A 109.5
C29P C30P H30B 109.5
H30A C30P H30B 109.5
C29P C30P H30C 109.5
H30A C30P H30C 109.5
H30B C30P H30C 109.5
C32P C31P C13P 111.6(12)
C32P C31P H31A 109.3
C13P C31P H31A 109.3
C32P C31P H31B 109.3
C13P C31P H31B 109.3
H31A C31P H31B 108.0
C31P C32P H32A 109.5
C31P C32P H32B 109.5
H32A C32P H32B 109.5
C31P C32P H32C 109.5
H32A C32P H32C 109.5
H32B C32P H32C 109.5
C17P C33P C34P 112.6(12)
C17P C33P H33A 109.1
C34P C33P H33A 109.1
C17P C33P H33B 109.1
C34P C33P H33B 109.1
H33A C33P H33B 107.8
C33P C34P H34A 109.5
C33P C34P H34B 109.5
H34A C34P H34B 109.5
C33P C34P H34C 109.5
H34A C34P H34C 109.5
H34B C34P H34C 109.5
C36P C35P C18P 116.2(15)
C36P C35P H35A 108.2
C18P C35P H35A 108.2
C36P C35P H35B 108.2
C18P C35P H35B 108.2
H35A C35P H35B 107.4
C35P C36P H36A 109.5
C35P C36P H36B 109.5
H36A C36P H36B 109.5
C35P C36P H36C 109.5
H36A C36P H36C 109.5
H36B C36P H36C 109.5
C2S C1S C6S 120.0
C2S C1S H1S 120.0
C6S C1S H1S 120.0
C1S C2S C3S 120.0
C1S C2S H2S 120.0
C3S C2S H2S 120.0
C4S C3S C2S 120.0
C4S C3S H3S 120.0
C2S C3S H3S 120.0
C5S C4S C3S 120.0
C5S C4S H4S 120.0
C3S C4S H4S 120.0
C4S C5S C6S 120.0
C4S C5S H5S 120.0
C6S C5S H5S 120.0
C5S C6S C1S 120.0
C5S C6S H6S 120.0
C1S C6S H6S 120.0
C8S C7S C12S 120.0
C8S C7S H7S 120.0
C12S C7S H7S 120.0
C7S C8S C9S 120.0
C7S C8S H8S 120.0
C9S C8S H8S 120.0
C8S C9S C10S 120.0
C8S C9S H9S 120.0
C10S C9S H9S 120.0
C11S C10S C9S 120.0
C11S C10S H10S 120.0
C9S C10S H10S 120.0
C10S C11S C12S 120.0
C10S C11S H11S 120.0
C12S C11S H11S 120.0
C11S C12S C7S 120.0
C11S C12S H12S 120.0
C7S C12S H12S 120.0

loop_
_geom_bond_atom_site_label_1
_geom_bond_atom_site_label_2
_geom_bond_distance
Lu1A N1 2.157(14)
Lu1A Lu2A 3.481(11)
Lu1A Lu3A 3.645(13)
Lu2A N1 2.007(10)
Lu2A Lu3A 3.487(8)
Lu3A N1 1.976(11)
Lu1B Lu2B 3.042(9)
Lu1B Lu3B 3.929(8)
Lu2B Lu3B 3.348(8)
Lu2C Lu3C 3.247(16)
Lu2C Lu1C 3.699(11)
Lu3C Lu1C 2.898(18)
Lu3D Lu1D 3.116(15)
Lu3D Lu2D 3.336(14)
Lu2D Lu1D 3.538(11)
Lu2F Lu3F 3.23(2)
C1A C45A 1.43(3)
C1A C2A 1.47(3)
C1A C5A 1.51(3)
C2A C42A 1.34(4)
C2A C3A 1.49(3)
C3A C71A 1.36(3)
C3A C4A 1.48(3)
C4A C9A 1.36(4)
C4A C5A 1.46(3)
C5A C6A 1.43(3)
C6A C7A 1.38(3)
C6A C67A 1.50(3)
C7A C8A 1.46(3)
C7A C66A 1.52(3)
C8A C9A 1.44(4)
C8A C13A 1.47(3)
C9A C10A 1.25(3)
C10A C70A 1.45(3)
C10A C11A 1.49(3)
C11A C68A 1.41(3)
C11A C12A 1.42(3)
C12A C17A 1.37(3)
C12A C13A 1.41(3)
C13A C14A 1.42(3)
C14A C66A 1.52(3)
C14A C15A 1.52(3)
C15A C16A 1.30(3)
C15A C59A 1.36(3)
C16A C20A 1.41(3)
C16A C17A 1.48(2)
C17A C18A 1.47(3)
C18A C19A 1.45(3)
C18A C80A 1.50(4)
C19A C24A 1.32(3)
C19A C20A 1.49(3)
C20A C21A 1.31(3)
C21A C58A 1.34(3)
C21A C22A 1.43(4)
C22A C23A 1.46(4)
C22A C55A 1.58(5)
C23A C24A 1.36(3)
C23A C28A 1.53(4)
C24A C25A 1.48(4)
C25A C79A 1.35(4)
C25A C26A 1.52(4)
C26A C27A 1.41(3)
C26A C76A 1.46(3)
C27A C28A 1.46(3)
C27A C32A 1.47(3)
C28A C29A 1.45(3)
C29A C30A 1.48(4)
C29A C55A 1.48(5)
C30A C54A 1.26(3)
C30A C31A 1.51(4)
C31A C32A 1.46(3)
C31A C35A 1.48(4)
C32A C33A 1.40(4)
C33A C77A 1.42(3)
C33A C34A 1.61(4)
C34A C35A 1.46(4)
C34A C39A 1.49(4)
C35A C36A 1.32(3)
C36A C37A 1.45(3)
C36A C50A 1.46(3)
C37A C49A 1.46(3)
C37A C38A 1.51(3)
C38A C39A 1.29(3)
C38A C43A 1.52(3)
C39A C40A 1.45(4)
C40A C41A 1.46(4)
C40A C78A 1.55(4)
C41A C72A 1.39(4)
C41A C42A 1.49(4)
C42A C43A 1.47(3)
C43A C44A 1.49(3)
C44A C45A 1.32(3)
C44A C49A 1.53(3)
C45A C46A 1.42(3)
C46A C47A 1.41(3)
C46A C67A 1.46(3)
C47A C48A 1.38(4)
C47A C63A 1.41(3)
C48A C49A 1.38(4)
C48A C51A 1.51(3)
C50A C54A 1.43(3)
C50A C51A 1.43(3)
C51A C52A 1.36(3)
C52A C62A 1.44(3)
C52A C53A 1.44(3)
C53A C56A 1.35(4)
C53A C54A 1.44(3)
C55A C56A 1.25(4)
C56A C57A 1.39(4)
C57A C61A 1.45(3)
C57A C58A 1.50(3)
C58A C59A 1.46(3)
C59A C60A 1.55(3)
C60A C65A 1.30(4)
C60A C61A 1.47(3)
C61A C62A 1.35(3)
C62A C63A 1.40(3)
C63A C64A 1.42(3)
C64A C65A 1.38(4)
C64A C67A 1.42(3)
C65A C66A 1.44(4)
C68A C80A 1.27(4)
C68A C69A 1.44(3)
C69A C70A 1.42(3)
C69A C74A 1.45(3)
C70A C71A 1.34(3)
C71A C72A 1.45(3)
C72A C73A 1.34(3)
C73A C78A 1.39(4)
C73A C74A 1.40(3)
C74A C75A 1.32(3)
C75A C76A 1.39(4)
C75A C79A 1.44(4)
C76A C77A 1.33(4)
C77A C78A 1.44(4)
C79A C80A 1.48(4)
Ni1P N4P 1.944(9)
Ni1P N2P 1.961(9)
Ni1P N1P 1.965(8)
Ni1P N3P 1.967(8)
N1P C1P 1.369(15)
N1P C4P 1.392(13)
N2P C9P 1.372(14)
N2P C6P 1.415(12)
N3P C11P 1.380(14)
N3P C14P 1.401(13)
N4P C19P 1.373(15)
N4P C16P 1.412(12)
C1P C20P 1.352(18)
C1P C2P 1.460(13)
C2P C3P 1.29(2)
C2P C21P 1.513(19)
C3P C4P 1.455(16)
C3P C23P 1.535(15)
C4P C5P 1.354(17)
C5P C6P 1.342(16)
C5P H5P 0.9300
C6P C7P 1.430(17)
C7P C8P 1.350(15)
C7P C25P 1.505(14)
C8P C9P 1.459(15)
C8P C27P 1.510(18)
C9P C10P 1.377(14)
C10P C11P 1.363(16)
C10P H10P 0.9300
C11P C12P 1.443(13)
C12P C13P 1.318(17)
C12P C29P 1.499(16)
C13P C14P 1.433(15)
C13P C31P 1.530(15)
C14P C15P 1.380(17)
C15P C16P 1.336(15)
C15P H15P 0.9300
C16P C17P 1.442(17)
C17P C18P 1.381(16)
C17P C33P 1.488(16)
C18P C19P 1.434(18)
C18P C35P 1.52(2)
C19P C20P 1.403(15)
C20P H20P 0.9300
C21P C22P 1.44(3)
C21P H21A 0.9700
C21P H21B 0.9700
C22P H22A 0.9600
C22P H22B 0.9600
C22P H22C 0.9600
C23P C24P 1.53(2)
C23P H23A 0.9700
C23P H23B 0.9700
C24P H24A 0.9600
C24P H24B 0.9600
C24P H24C 0.9600
C25P C26P 1.53(2)
C25P H25A 0.9700
C25P H25B 0.9700
C26P H26A 0.9600
C26P H26B 0.9600
C26P H26C 0.9600
C27P C28P 1.57(2)
C27P H27A 0.9700
C27P H27B 0.9700
C28P H28A 0.9600
C28P H28B 0.9600
C28P H28C 0.9600
C29P C30P 1.51(2)
C29P H29A 0.9700
C29P H29B 0.9700
C30P H30A 0.9600
C30P H30B 0.9600
C30P H30C 0.9600
C31P C32P 1.50(2)
C31P H31A 0.9700
C31P H31B 0.9700
C32P H32A 0.9600
C32P H32B 0.9600
C32P H32C 0.9600
C33P C34P 1.52(2)
C33P H33A 0.9700
C33P H33B 0.9700
C34P H34A 0.9600
C34P H34B 0.9600
C34P H34C 0.9600
C35P C36P 1.43(3)
C35P H35A 0.9700
C35P H35B 0.9700
C36P H36A 0.9600
C36P H36B 0.9600
C36P H36C 0.9600
C1S C2S 1.3900
C1S C6S 1.3900
C1S H1S 0.9300
C2S C3S 1.3900
C2S H2S 0.9300
C3S C4S 1.3900
C3S H3S 0.9300
C4S C5S 1.3900
C4S H4S 0.9300
C5S C6S 1.3900
C5S H5S 0.9300
C6S H6S 0.9300
C7S C8S 1.3900
C7S C12S 1.3900
C7S H7S 0.9300
C8S C9S 1.3900
C8S H8S 0.9300
C9S C10S 1.3900
C9S H9S 0.9300
C10S C11S 1.3900
C10S H10S 0.9300
C11S C12S 1.3900
C11S H11S 0.9300
C12S H12S 0.9300

loop_
_geom_torsion_atom_site_label_1
_geom_torsion_atom_site_label_2
_geom_torsion_atom_site_label_3
_geom_torsion_atom_site_label_4
_geom_torsion
C45A C1A C2A C42A -3(4)
C5A C1A C2A C42A -152(2)
C45A C1A C2A C3A 143(2)
C5A C1A C2A C3A -5(3)
C42A C2A C3A C71A 4(4)
C1A C2A C3A C71A -144(2)
C42A C2A C3A C4A 147(3)
C1A C2A C3A C4A -1(3)
C71A C3A C4A C9A -4(4)
C2A C3A C4A C9A -147(2)
C71A C3A C4A C5A 149(2)
C2A C3A C4A C5A 6(3)
C9A C4A C5A C6A 8(4)
C3A C4A C5A C6A -145(2)
C9A C4A C5A C1A 144(2)
C3A C4A C5A C1A -9(3)
C45A C1A C5A C6A -7(3)
C2A C1A C5A C6A 144(2)
C45A C1A C5A C4A -142(2)
C2A C1A C5A C4A 9(3)
C4A C5A C6A C7A -12(4)
C1A C5A C6A C7A -144(2)
C4A C5A C6A C67A 141(2)
C1A C5A C6A C67A 10(3)
C5A C6A C7A C8A 9(4)
C67A C6A C7A C8A -146(2)
C5A C6A C7A C66A 144(2)
C67A C6A C7A C66A -11(3)
C6A C7A C8A C9A -2(4)
C66A C7A C8A C9A -141(2)
C6A C7A C8A C13A 141(2)
C66A C7A C8A C13A 3(3)
C5A C4A C9A C10A -152(2)
C3A C4A C9A C10A -2(4)
C5A C4A C9A C8A -1(4)
C3A C4A C9A C8A 149(2)
C7A C8A C9A C10A 145(3)
C13A C8A C9A C10A 7(3)
C7A C8A C9A C4A -2(4)
C13A C8A C9A C4A -140(2)
C4A C9A C10A C70A 3(4)
C8A C9A C10A C70A -146(3)
C4A C9A C10A C11A 152(2)
C8A C9A C10A C11A 3(4)
C9A C10A C11A C68A -152(2)
C70A C10A C11A C68A 4(2)
C9A C10A C11A C12A -13(4)
C70A C10A C11A C12A 144(2)
C68A C11A C12A C17A -2(3)
C10A C11A C12A C17A -138(2)
C68A C11A C12A C13A 148(2)
C10A C11A C12A C13A 12(3)
C17A C12A C13A C14A 0(3)
C11A C12A C13A C14A -150(2)
C17A C12A C13A C8A 148.3(19)
C11A C12A C13A C8A -2(3)
C9A C8A C13A C12A -7(3)
C7A C8A C13A C12A -149.7(19)
C9A C8A C13A C14A 145(2)
C7A C8A C13A C14A 3(3)
C12A C13A C14A C66A 144(2)
C8A C13A C14A C66A -7(3)
C12A C13A C14A C15A 3(4)
C8A C13A C14A C15A -148(2)
C13A C14A C15A C16A -4(4)
C66A C14A C15A C16A -139(3)
C13A C14A C15A C59A 144(2)
C66A C14A C15A C59A 10(3)
C59A C15A C16A C20A 4(4)
C14A C15A C16A C20A 148(2)
C59A C15A C16A C17A -141(2)
C14A C15A C16A C17A 3(4)
C13A C12A C17A C18A -144.4(19)
C11A C12A C17A C18A 4(3)
C13A C12A C17A C16A -2(3)
C11A C12A C17A C16A 146.7(18)
C15A C16A C17A C12A 0(3)
C20A C16A C17A C12A -148.2(19)
C15A C16A C17A C18A 148(2)
C20A C16A C17A C18A 0(2)
C12A C17A C18A C19A 144.5(18)
C16A C17A C18A C19A -1(2)
C12A C17A C18A C80A 0(3)
C16A C17A C18A C80A -145.9(17)
C17A C18A C19A C24A -148(2)
C80A C18A C19A C24A -10(4)
C17A C18A C19A C20A 2(2)
C80A C18A C19A C20A 140(2)
C15A C16A C20A C21A -3(3)
C17A C16A C20A C21A 147(2)
C15A C16A C20A C19A -148(2)
C17A C16A C20A C19A 2(2)
C24A C19A C20A C21A 9(3)
C18A C19A C20A C21A -145(2)
C24A C19A C20A C16A 152(2)
C18A C19A C20A C16A -2(2)
C16A C20A C21A C58A 4(4)
C19A C20A C21A C58A 143(3)
C16A C20A C21A C22A -150(3)
C19A C20A C21A C22A -11(4)
C20A C21A C22A C23A 3(4)
C58A C21A C22A C23A -154(2)
C20A C21A C22A C55A 143(3)
C58A C21A C22A C55A -14(4)
C21A C22A C23A C24A 5(4)
C55A C22A C23A C24A -139(2)
C21A C22A C23A C28A 146(3)
C55A C22A C23A C28A 2(3)
C18A C19A C24A C23A 149(2)
C20A C19A C24A C23A 0(4)
C18A C19A C24A C25A -3(3)
C20A C19A C24A C25A -151.9(19)
C22A C23A C24A C19A -7(4)
C28A C23A C24A C19A -143(3)
C22A C23A C24A C25A 139(2)
C28A C23A C24A C25A 3(4)
C19A C24A C25A C79A 10(3)
C23A C24A C25A C79A -142(3)
C19A C24A C25A C26A 151(2)
C23A C24A C25A C26A -1(3)
C79A C25A C26A C27A 144(2)
C24A C25A C26A C27A -8(3)
C79A C25A C26A C76A 4(2)
C24A C25A C26A C76A -147.6(19)
C76A C26A C27A C28A 149(3)
C25A C26A C27A C28A 15(4)
C76A C26A C27A C32A -8(3)
C25A C26A C27A C32A -141(2)
C26A C27A C28A C29A -142(3)
C32A C27A C28A C29A 15(4)
C26A C27A C28A C23A -13(4)
C32A C27A C28A C23A 144(2)
C24A C23A C28A C29A 141(2)
C22A C23A C28A C29A 1(3)
C24A C23A C28A C27A 4(4)
C22A C23A C28A C27A -136(2)
C27A C28A C29A C30A -6(4)
C23A C28A C29A C30A -141(2)
C27A C28A C29A C55A 131(3)
C23A C28A C29A C55A -4(3)
C28A C29A C30A C54A 149(3)
C55A C29A C30A C54A 9(4)
C28A C29A C30A C31A -6(4)
C55A C29A C30A C31A -146(2)
C54A C30A C31A C32A -147(2)
C29A C30A C31A C32A 10(3)
C54A C30A C31A C35A -6(3)
C29A C30A C31A C35A 151(2)
C35A C31A C32A C33A 0(2)
C30A C31A C32A C33A 144(2)
C35A C31A C32A C27A -146(2)
C30A C31A C32A C27A -2(3)
C26A C27A C32A C33A 4(3)
C28A C27A C32A C33A -154(2)
C26A C27A C32A C31A 147(2)
C28A C27A C32A C31A -11(3)
C31A C32A C33A C77A -147(2)
C27A C32A C33A C77A 0(4)
C31A C32A C33A C34A 2(2)
C27A C32A C33A C34A 149(2)
C32A C33A C34A C35A -4(2)
C77A C33A C34A C35A 144(2)
C32A C33A C34A C39A -144(3)
C77A C33A C34A C39A 4(4)
C39A C34A C35A C36A 1(4)
C33A C34A C35A C36A -144(2)
C39A C34A C35A C31A 148(2)
C33A C34A C35A C31A 4(2)
C32A C31A C35A C36A 146(2)
C30A C31A C35A C36A 1(3)
C32A C31A C35A C34A -3(2)
C30A C31A C35A C34A -147(2)
C34A C35A C36A C37A -3(3)
C31A C35A C36A C37A -146.6(19)
C34A C35A C36A C50A 147(2)
C31A C35A C36A C50A 4(3)
C35A C36A C37A C49A 144(2)
C50A C36A C37A C49A -6(3)
C35A C36A C37A C38A 5(3)
C50A C36A C37A C38A -145.4(18)
C36A C37A C38A C39A -5(3)
C49A C37A C38A C39A -149(2)
C36A C37A C38A C43A 145.9(18)
C49A C37A C38A C43A 3(2)
C37A C38A C39A C40A 142(3)
C43A C38A C39A C40A -4(4)
C37A C38A C39A C34A 3(4)
C43A C38A C39A C34A -143(3)
C35A C34A C39A C38A -1(4)
C33A C34A C39A C38A 136(3)
C35A C34A C39A C40A -145(2)
C33A C34A C39A C40A -8(4)
C38A C39A C40A C41A 9(5)
C34A C39A C40A C41A 154(3)
C38A C39A C40A C78A -139(3)
C34A C39A C40A C78A 5(4)
C39A C40A C41A C72A -147(3)
C78A C40A C41A C72A 9(3)
C39A C40A C41A C42A -12(4)
C78A C40A C41A C42A 144(2)
C1A C2A C42A C43A -8(4)
C3A C2A C42A C43A -151(2)
C1A C2A C42A C41A 149(2)
C3A C2A C42A C41A 5(4)
C72A C41A C42A C2A -12(5)
C40A C41A C42A C2A -142(3)
C72A C41A C42A C43A 141(3)
C40A C41A C42A C43A 11(4)
C2A C42A C43A C44A 13(4)
C41A C42A C43A C44A -142(3)
C2A C42A C43A C38A 148(2)
C41A C42A C43A C38A -7(4)
C39A C38A C43A C42A 3(3)
C37A C38A C43A C42A -146(2)
C39A C38A C43A C44A 147(3)
C37A C38A C43A C44A -2(2)
C42A C43A C44A C45A -7(3)
C38A C43A C44A C45A -143(2)
C42A C43A C44A C49A 138(2)
C38A C43A C44A C49A 1(2)
C43A C44A C45A C46A 148.4(19)
C49A C44A C45A C46A 8(3)
C43A C44A C45A C1A -5(3)
C49A C44A C45A C1A -145.4(19)
C2A C1A C45A C44A 11(3)
C5A C1A C45A C44A 155(2)
C2A C1A C45A C46A -143(2)
C5A C1A C45A C46A 2(3)
C44A C45A C46A C47A -8(3)
C1A C45A C46A C47A 144(2)
C44A C45A C46A C67A -152(2)
C1A C45A C46A C67A 0(3)
C45A C46A C47A C48A -1(3)
C67A C46A C47A C48A 148(2)
C45A C46A C47A C63A -148(2)
C67A C46A C47A C63A 1(3)
C63A C47A C48A C49A 152(2)
C46A C47A C48A C49A 8(3)
C63A C47A C48A C51A -4(3)
C46A C47A C48A C51A -146.8(19)
C47A C48A C49A C37A -145(2)
C51A C48A C49A C37A 11(3)
C47A C48A C49A C44A -8(3)
C51A C48A C49A C44A 148.8(18)
C36A C37A C49A C48A -3(3)
C38A C37A C49A C48A 139(2)
C36A C37A C49A C44A -143.6(18)
C38A C37A C49A C44A -2(2)
C45A C44A C49A C48A -1(3)
C43A C44A C49A C48A -144.2(19)
C45A C44A C49A C37A 144(2)
C43A C44A C49A C37A 0(2)
C35A C36A C50A C54A -5(3)
C37A C36A C50A C54A 147(2)
C35A C36A C50A C51A -146(2)
C37A C36A C50A C51A 6(3)
C54A C50A C51A C52A 1(2)
C36A C50A C51A C52A 146.6(19)
C54A C50A C51A C48A -143(2)
C36A C50A C51A C48A 2(3)
C49A C48A C51A C52A -152.9(19)
C47A C48A C51A C52A 4(3)
C49A C48A C51A C50A -11(3)
C47A C48A C51A C50A 146(2)
C50A C51A C52A C62A -141.1(19)
C48A C51A C52A C62A 4(3)
C50A C51A C52A C53A 0(2)
C48A C51A C52A C53A 145.2(19)
C51A C52A C53A C56A -147(2)
C62A C52A C53A C56A -5(3)
C51A C52A C53A C54A -1(3)
C62A C52A C53A C54A 141(2)
C29A C30A C54A C50A -150(3)
C31A C30A C54A C50A 5(4)
C29A C30A C54A C53A -6(4)
C31A C30A C54A C53A 149(2)
C51A C50A C54A C30A 146(2)
C36A C50A C54A C30A 0(4)
C51A C50A C54A C53A -1(2)
C36A C50A C54A C53A -147.5(19)
C56A C53A C54A C30A -3(4)
C52A C53A C54A C30A -148(2)
C56A C53A C54A C50A 146(2)
C52A C53A C54A C50A 1(2)
C28A C29A C55A C56A -145(3)
C30A C29A C55A C56A -3(4)
C28A C29A C55A C22A 5(3)
C30A C29A C55A C22A 147(2)
C21A C22A C55A C56A 6(5)
C23A C22A C55A C56A 149(3)
C21A C22A C55A C29A -147(3)
C23A C22A C55A C29A -4(3)
C29A C55A C56A C53A -5(5)
C22A C55A C56A C53A -149(3)
C29A C55A C56A C57A 150(3)
C22A C55A C56A C57A 6(4)
C52A C53A C56A C55A 150(3)
C54A C53A C56A C55A 8(4)
C52A C53A C56A C57A -4(4)
C54A C53A C56A C57A -145(2)
C55A C56A C57A C61A -147(3)
C53A C56A C57A C61A 6(4)
C55A C56A C57A C58A -9(4)
C53A C56A C57A C58A 144(2)
C20A C21A C58A C59A -5(4)
C22A C21A C58A C59A 150(3)
C20A C21A C58A C57A -144(3)
C22A C21A C58A C57A 11(4)
C56A C57A C58A C21A 0(4)
C61A C57A C58A C21A 142(2)
C56A C57A C58A C59A -142(2)
C61A C57A C58A C59A 0(3)
C16A C15A C59A C58A -6(4)
C14A C15A C59A C58A -153(2)
C16A C15A C59A C60A 145(3)
C14A C15A C59A C60A -3(4)
C21A C58A C59A C15A 6(4)
C57A C58A C59A C15A 152(3)
C21A C58A C59A C60A -150(3)
C57A C58A C59A C60A -4(3)
C15A C59A C60A C65A -5(4)
C58A C59A C60A C65A 148(3)
C15A C59A C60A C61A -146(3)
C58A C59A C60A C61A 6(3)
C56A C57A C61A C62A 2(3)
C58A C57A C61A C62A -141(2)
C56A C57A C61A C60A 147(2)
C58A C57A C61A C60A 4(3)
C65A C60A C61A C62A -2(4)
C59A C60A C61A C62A 139(2)
C65A C60A C61A C57A -148(3)
C59A C60A C61A C57A -6(3)
C57A C61A C62A C63A 153(2)
C60A C61A C62A C63A 11(3)
C57A C61A C62A C52A -11(3)
C60A C61A C62A C52A -153(2)
C51A C52A C62A C61A 149(2)
C53A C52A C62A C61A 13(3)
C51A C52A C62A C63A -14(3)
C53A C52A C62A C63A -150(2)
C61A C62A C63A C47A -149(2)
C52A C62A C63A C47A 14(3)
C61A C62A C63A C64A -17(4)
C52A C62A C63A C64A 146(2)
C48A C47A C63A C62A -5(3)
C46A C47A C63A C62A 141(2)
C48A C47A C63A C64A -143(2)
C46A C47A C63A C64A 3(3)
C62A C63A C64A C65A 14(4)
C47A C63A C64A C65A 151(2)
C62A C63A C64A C67A -142(2)
C47A C63A C64A C67A -5(3)
C61A C60A C65A C64A -1(4)
C59A C60A C65A C64A -137(3)
C61A C60A C65A C66A 141(3)
C59A C60A C65A C66A 6(4)
C67A C64A C65A C60A 148(3)
C63A C64A C65A C60A -5(4)
C67A C64A C65A C66A 2(4)
C63A C64A C65A C66A -151(2)
C60A C65A C66A C7A -147(3)
C64A C65A C66A C7A 0(4)
C60A C65A C66A C14A 1(4)
C64A C65A C66A C14A 148(2)
C6A C7A C66A C65A 5(4)
C8A C7A C66A C65A 145(3)
C6A C7A C66A C14A -146(2)
C8A C7A C66A C14A -6(3)
C13A C14A C66A C65A -147(2)
C15A C14A C66A C65A -10(4)
C13A C14A C66A C7A 8(3)
C15A C14A C66A C7A 145(2)
C65A C64A C67A C46A -148(2)
C63A C64A C67A C46A 6(3)
C65A C64A C67A C6A -10(4)
C63A C64A C67A C6A 144(2)
C47A C46A C67A C64A -4(2)
C45A C46A C67A C64A 144(2)
C47A C46A C67A C6A -145(2)
C45A C46A C67A C6A 3(3)
C7A C6A C67A C64A 14(3)
C5A C6A C67A C64A -141(2)
C7A C6A C67A C46A 148(2)
C5A C6A C67A C46A -8(3)
C12A C11A C68A C80A -6(3)
C10A C11A C68A C80A 138(3)
C12A C11A C68A C69A -146.4(17)
C10A C11A C68A C69A -2(2)
C80A C68A C69A C70A -149.0(19)
C11A C68A C69A C70A 0(2)
C80A C68A C69A C74A -6(3)
C11A C68A C69A C74A 142.5(19)
C68A C69A C70A C71A 147(2)
C74A C69A C70A C71A 2(3)
C68A C69A C70A C10A 3(2)
C74A C69A C70A C10A -142.5(19)
C9A C10A C70A C71A 1(4)
C11A C10A C70A C71A -150.5(19)
C9A C10A C70A C69A 147(3)
C11A C10A C70A C69A -4(3)
C69A C70A C71A C3A -149(2)
C10A C70A C71A C3A -7(3)
C69A C70A C71A C72A 5(4)
C10A C70A C71A C72A 147(2)
C4A C3A C71A C70A 9(3)
C2A C3A C71A C70A 147(2)
C4A C3A C71A C72A -145(2)
C2A C3A C71A C72A -7(4)
C40A C41A C72A C73A -7(3)
C42A C41A C72A C73A -139(3)
C40A C41A C72A C71A 140(2)
C42A C41A C72A C71A 9(4)
C70A C71A C72A C73A -8(4)
C3A C71A C72A C73A 145(2)
C70A C71A C72A C41A -153(3)
C3A C71A C72A C41A 0(4)
C41A C72A C73A C78A 1(3)
C71A C72A C73A C78A -146(2)
C41A C72A C73A C74A 152(2)
C71A C72A C73A C74A 5(4)
C72A C73A C74A C75A -151(2)
C78A C73A C74A C75A -3(3)
C72A C73A C74A C69A 2(3)
C78A C73A C74A C69A 150(2)
C70A C69A C74A C75A 148(2)
C68A C69A C74A C75A 9(3)
C70A C69A C74A C73A -5(3)
C68A C69A C74A C73A -144(2)
C73A C74A C75A C76A 8(4)
C69A C74A C75A C76A -145(2)
C73A C74A C75A C79A 144(2)
C69A C74A C75A C79A -9(3)
C74A C75A C76A C77A -7(4)
C79A C75A C76A C77A -151(3)
C74A C75A C76A C26A 146(2)
C79A C75A C76A C26A 2(3)
C27A C26A C76A C77A 9(4)
C25A C26A C76A C77A 149(2)
C27A C26A C76A C75A -144(2)
C25A C26A C76A C75A -4(3)
C75A C76A C77A C33A 147(2)
C26A C76A C77A C33A -4(4)
C75A C76A C77A C78A 1(4)
C26A C76A C77A C78A -150(2)
C32A C33A C77A C76A 0(4)
C34A C33A C77A C76A -143(3)
C32A C33A C77A C78A 148(2)
C34A C33A C77A C78A 4(3)
C72A C73A C78A C77A 149(2)
C74A C73A C78A C77A -3(4)
C72A C73A C78A C40A 5(3)
C74A C73A C78A C40A -147(2)
C76A C77A C78A C73A 3(4)
C33A C77A C78A C73A -145(2)
C76A C77A C78A C40A 141(3)
C33A C77A C78A C40A -7(3)
C39A C40A C78A C73A 145(3)
C41A C40A C78A C73A -8(3)
C39A C40A C78A C77A 3(5)
C41A C40A C78A C77A -151(3)
C24A C25A C79A C75A 140(3)
C26A C25A C79A C75A -4(3)
C24A C25A C79A C80A -3(4)
C26A C25A C79A C80A -147(2)
C74A C75A C79A C25A -143(3)
C76A C75A C79A C25A 1(3)
C74A C75A C79A C80A 6(3)
C76A C75A C79A C80A 150(2)
C11A C68A C80A C79A -137(3)
C69A C68A C80A C79A 4(4)
C11A C68A C80A C18A 10(4)
C69A C68A C80A C18A 150.9(18)
C25A C79A C80A C68A 142(3)
C75A C79A C80A C68A -3(4)
C25A C79A C80A C18A -9(3)
C75A C79A C80A C18A -154.1(18)
C19A C18A C80A C68A -142(2)
C17A C18A C80A C68A -6(3)
C19A C18A C80A C79A 15(3)
C17A C18A C80A C79A 150.2(18)
C4P N1P C1P C20P -179.4(13)
Ni1P N1P C1P C20P 3(2)
C4P N1P C1P C2P -2.7(13)
Ni1P N1P C1P C2P 179.8(8)
C20P C1P C2P C3P -179.4(14)
N1P C1P C2P C3P 3.9(15)
C20P C1P C2P C21P -2(2)
N1P C1P C2P C21P -178.4(13)
C1P C2P C3P C4P -3.2(15)
C21P C2P C3P C4P 179.2(14)
C1P C2P C3P C23P -178.6(12)
C21P C2P C3P C23P 4(3)
C1P N1P C4P C5P 177.9(12)
Ni1P N1P C4P C5P -4.7(17)
C1P N1P C4P C3P 0.9(13)
Ni1P N1P C4P C3P 178.3(8)
C2P C3P C4P C5P -175.4(13)
C23P C3P C4P C5P 0.5(19)
C2P C3P C4P N1P 1.6(14)
C23P C3P C4P N1P 177.5(11)
N1P C4P C5P C6P 1(2)
C3P C4P C5P C6P 177.9(12)
C4P C5P C6P N2P 2.8(19)
C4P C5P C6P C7P -177.2(12)
C9P N2P C6P C5P -178.0(11)
Ni1P N2P C6P C5P -3.5(15)
C9P N2P C6P C7P 2.1(12)
Ni1P N2P C6P C7P 176.6(7)
C5P C6P C7P C8P 177.8(11)
N2P C6P C7P C8P -2.3(13)
C5P C6P C7P C25P 3.9(19)
N2P C6P C7P C25P -176.1(10)
C6P C7P C8P C9P 1.4(13)
C25P C7P C8P C9P 175.2(11)
C6P C7P C8P C27P -176.9(13)
C25P C7P C8P C27P -3(2)
C6P N2P C9P C10P 179.5(11)
Ni1P N2P C9P C10P 5.0(17)
C6P N2P C9P C8P -1.2(12)
Ni1P N2P C9P C8P -175.6(8)
C7P C8P C9P N2P -0.2(14)
C27P C8P C9P N2P 178.2(12)
C7P C8P C9P C10P 179.2(11)
C27P C8P C9P C10P -2(2)
N2P C9P C10P C11P -2.7(19)
C8P C9P C10P C11P 178.0(12)
C9P C10P C11P N3P 0(2)
C9P C10P C11P C12P -177.5(11)
C14P N3P C11P C10P -177.0(12)
Ni1P N3P C11P C10P -0.5(18)
C14P N3P C11P C12P 1.2(12)
Ni1P N3P C11P C12P 177.7(7)
C10P C11P C12P C13P 176.7(13)
N3P C11P C12P C13P -1.4(14)
C10P C11P C12P C29P -1.6(19)
N3P C11P C12P C29P -179.7(11)
C11P C12P C13P C14P 1.0(14)
C29P C12P C13P C14P 179.1(12)
C11P C12P C13P C31P -178.4(12)
C29P C12P C13P C31P 0(2)
C11P N3P C14P C15P 178.6(11)
Ni1P N3P C14P C15P 2.1(16)
C11P N3P C14P C13P -0.6(12)
Ni1P N3P C14P C13P -177.1(7)
C12P C13P C14P C15P -179.4(12)
C31P C13P C14P C15P 0.0(19)
C12P C13P C14P N3P -0.3(14)
C31P C13P C14P N3P 179.1(10)
N3P C14P C15P C16P -2.1(19)
C13P C14P C15P C16P 176.9(11)
C14P C15P C16P N4P 1.2(19)
C14P C15P C16P C17P -175.3(13)
C19P N4P C16P C15P -177.9(11)
Ni1P N4P C16P C15P -0.3(17)
C19P N4P C16P C17P -1.0(13)
Ni1P N4P C16P C17P 176.7(8)
C15P C16P C17P C18P 179.1(12)
N4P C16P C17P C18P 2.2(14)
C15P C16P C17P C33P -3(2)
N4P C16P C17P C33P -179.4(12)
C16P C17P C18P C19P -2.4(14)
C33P C17P C18P C19P 179.3(13)
C16P C17P C18P C35P -173.4(14)
C33P C17P C18P C35P 8(2)
C16P N4P C19P C20P 178.7(11)
Ni1P N4P C19P C20P 1.1(17)
C16P N4P C19P C18P -0.6(13)
Ni1P N4P C19P C18P -178.2(9)
C17P C18P C19P N4P 2.0(15)
C35P C18P C19P N4P 172.9(14)
C17P C18P C19P C20P -177.3(12)
C35P C18P C19P C20P -6(2)
N1P C1P C20P C19P -3(2)
C2P C1P C20P C19P -178.7(12)
N4P C19P C20P C1P 0(2)
C18P C19P C20P C1P 179.5(14)
C3P C2P C21P C22P -93(2)
C1P C2P C21P C22P 90(2)
C2P C3P C23P C24P 88.9(19)
C4P C3P C23P C24P -85.9(17)
C8P C7P C25P C26P -95.5(16)
C6P C7P C25P C26P 77.2(16)
C7P C8P C27P C28P 97.9(15)
C9P C8P C27P C28P -80.1(16)
C13P C12P C29P C30P -102.1(17)
C11P C12P C29P C30P 75.9(16)
C12P C13P C31P C32P 98.9(18)
C14P C13P C31P C32P -80.3(16)
C18P C17P C33P C34P -104.0(17)
C16P C17P C33P C34P 78.0(18)
C17P C18P C35P C36P 91(2)
C19P C18P C35P C36P -78(2)
C6S C1S C2S C3S 0.0
C1S C2S C3S C4S 0.0
C2S C3S C4S C5S 0.0
C3S C4S C5S C6S 0.0
C4S C5S C6S C1S 0.0
C2S C1S C6S C5S 0.0
C12S C7S C8S C9S 0.0
C7S C8S C9S C10S 0.0
C8S C9S C10S C11S 0.0
C9S C10S C11S C12S 0.0
C10S C11S C12S C7S 0.0
C8S C7S C12S C11S 0.0
